data_4503013
loop_
_publ_author_name
'Inge, A. Ken'
'Peskov, Maxim V.'
'Sun, Junliang'
'Zou, Xiaodong'

_publ_section_title
;
 SU-62: Synthesis and Structure Investigation of a Germanate with a Novel
 Three-Dimensional Net and Interconnected 10- and 14-Ring Channels
;
_journal_issue 1
_journal_name_full 'Crystal Growth &amp; Design'
_journal_page_first 369
_journal_paper_doi 10.1021/cg201482n
_journal_volume 12
_journal_year 2012
_chemical_formula_sum 'C16 H62 Ge20 N8 O50'
_chemical_formula_weight 2618.54
_chemical_name_common SU-62
_chemical_name_systematic
; 
 ? 
;
_space_group_IT_number 43
_symmetry_cell_setting orthorhombic
_symmetry_space_group_name_Hall 'F 2 -2d'
_symmetry_space_group_name_H-M 'F d d 2'
_atom_sites_solution_hydrogens geom
_atom_sites_solution_primary direct
_atom_sites_solution_secondary difmap
_audit_creation_method SHELXL-97
_cell_angle_alpha 90.00
_cell_angle_beta 90.00
_cell_angle_gamma 90.00
_cell_formula_units_Z 8
_cell_length_a 15.297(3)
_cell_length_b 53.580(11)
_cell_length_c 14.422(3)
_cell_measurement_reflns_used 28261
_cell_measurement_temperature 100(2)
_cell_measurement_theta_max 33.11
_cell_measurement_theta_min 1.90
_cell_volume 11820(4)
_computing_structure_refinement 'SHELXL-97 (Sheldrick, 1997)'
_computing_structure_solution 'SHELXS-97 (Sheldrick, 1990)'
_diffrn_ambient_temperature 100(2)
_diffrn_detector_area_resol_mean 12.613
_diffrn_measured_fraction_theta_full 0.989
_diffrn_measured_fraction_theta_max 0.989
_diffrn_measurement_device_type MarDTB
_diffrn_measurement_method 'profile data'
_diffrn_radiation_monochromator graphite
_diffrn_radiation_source 'fine-focus sealed tube'
_diffrn_radiation_type synchrotron
_diffrn_radiation_wavelength 0.90770
_diffrn_reflns_av_R_equivalents 0.0640
_diffrn_reflns_av_sigmaI/netI 0.0553
_diffrn_reflns_limit_h_max 18
_diffrn_reflns_limit_h_min -18
_diffrn_reflns_limit_k_max 64
_diffrn_reflns_limit_k_min -63
_diffrn_reflns_limit_l_max 17
_diffrn_reflns_limit_l_min -17
_diffrn_reflns_number 32695
_diffrn_reflns_theta_full 32.95
_diffrn_reflns_theta_max 32.95
_diffrn_reflns_theta_min 3.74
_diffrn_standards_decay_%
;
;
_diffrn_standards_interval_count
;
;
_diffrn_standards_interval_time
;
;
_diffrn_standards_number
;
;
_exptl_absorpt_coefficient_mu 19.054
_exptl_absorpt_correction_T_max 1.0000
_exptl_absorpt_correction_T_min 0.5769
_exptl_absorpt_correction_type empirical
_exptl_crystal_colour colorless
_exptl_crystal_density_diffrn 2.943
_exptl_crystal_density_method 'not measured'
_exptl_crystal_description square-prism
_exptl_crystal_F_000 10032
_exptl_crystal_size_max 0.037
_exptl_crystal_size_mid 0.037
_exptl_crystal_size_min 0.022
_refine_diff_density_max 1.237
_refine_diff_density_min -0.788
_refine_diff_density_rms 0.146
_refine_ls_abs_structure_details 'Flack H D (1983), Acta Cryst. A39, 876-881'
_refine_ls_abs_structure_Flack -0.007(8)
_refine_ls_extinction_method none
_refine_ls_goodness_of_fit_ref 1.082
_refine_ls_hydrogen_treatment mixed
_refine_ls_matrix_type full
_refine_ls_number_parameters 358
_refine_ls_number_reflns 5275
_refine_ls_number_restraints 13
_refine_ls_restrained_S_all 1.083
_refine_ls_R_factor_all 0.0275
_refine_ls_R_factor_gt 0.0267
_refine_ls_shift/su_max 0.001
_refine_ls_shift/su_mean 0.000
_refine_ls_structure_factor_coef Fsqd
_refine_ls_weighting_details 'calc w=1/[\s^2^(Fo^2^)+(0.0187P)^2^+0.0000P] where P=(Fo^2^+2Fc^2^)/3'
_refine_ls_weighting_scheme calc
_refine_ls_wR_factor_gt 0.0632
_refine_ls_wR_factor_ref 0.0634
_reflns_number_gt 5101
_reflns_number_total 5275
_reflns_threshold_expression >2sigma(I)
_cod_data_source_file cg201482n_si_008.cif
_cod_data_source_block su62
_cod_original_cell_volume 11821(4)
_cod_database_code 4503013

loop_
_symmetry_equiv_pos_as_xyz
'x, y, z'
'-x, -y, z'
'x+1/4, -y+1/4, z+1/4'
'-x+1/4, y+1/4, z+1/4'
'x, y+1/2, z+1/2'
'-x, -y+1/2, z+1/2'
'x+1/4, -y+3/4, z+3/4'
'-x+1/4, y+3/4, z+3/4'
'x+1/2, y, z+1/2'
'-x+1/2, -y, z+1/2'
'x+3/4, -y+1/4, z+3/4'
'-x+3/4, y+1/4, z+3/4'
'x+1/2, y+1/2, z'
'-x+1/2, -y+1/2, z'
'x+3/4, -y+3/4, z+1/4'
'-x+3/4, y+3/4, z+1/4'

loop_
_atom_site_label
_atom_site_type_symbol
_atom_site_fract_x
_atom_site_fract_y
_atom_site_fract_z
_atom_site_U_iso_or_equiv
_atom_site_adp_type
_atom_site_occupancy
_atom_site_symmetry_multiplicity
_atom_site_calc_flag
_atom_site_refinement_flags
Ge1 Ge 0.35399(4) 0.073755(10) 0.36141(4) 0.00159(12) Uani 1 1 d .
Ge2 Ge 0.37047(4) 0.046537(10) 0.18116(4) 0.00124(12) Uani 1 1 d .
Ge3 Ge 0.20908(4) 0.075267(11) 0.22355(4) 0.00169(12) Uani 1 1 d .
Ge4 Ge 0.37638(4) 0.101138(11) 0.18444(4) 0.00155(12) Uani 1 1 d .
Ge5 Ge 0.19411(4) 0.020968(11) 0.15897(4) 0.00302(9) Uani 1 1 d U
Ge6 Ge 0.20213(4) 0.125342(11) 0.11413(4) 0.00302(9) Uani 1 1 d .
Ge7 Ge 0.41930(4) 0.019662(11) 0.36303(4) 0.00291(12) Uani 1 1 d .
Ge8 Ge 0.48162(4) 0.073855(11) 0.02955(4) 0.00428(13) Uani 1 1 d U
Ge9 Ge 0.16673(4) 0.063553(11) 0.42714(4) 0.00452(13) Uani 1 1 d .
Ge10 Ge 0.21252(4) 0.006695(12) 0.37610(4) 0.00606(13) Uani 1 1 d U
O1 O 0.3146(2) 0.12532(7) 0.1251(3) 0.0044(5) Uani 1 1 d .
O2 O 0.2885(2) 0.09721(7) 0.2851(2) 0.0041(4) Uani 1 1 d .
O3 O 0.3050(2) 0.07410(7) 0.1334(3) 0.0041(4) Uani 1 1 d .
O4 O 0.3016(2) 0.02332(7) 0.1201(3) 0.0049(5) Uani 1 1 d .
O5 O 0.1603(3) 0.03063(7) 0.4367(3) 0.0086(8) Uani 1 1 d .
O6 O 0.2849(2) 0.04960(7) 0.2854(2) 0.0041(4) Uani 1 1 d .
O7 O 0.4266(3) 0.07291(7) 0.2508(2) 0.0041(4) Uani 1 1 d .
O8 O 0.4603(3) 0.10038(7) 0.0931(3) 0.0055(8) Uani 1 1 d .
O9 O 0.4224(2) 0.04891(7) 0.4142(2) 0.0042(7) Uani 1 1 d .
O10 O 0.5000 0.0000 0.4080(4) 0.0093(12) Uani 1 2 d S
O11 O 0.4153(3) 0.09807(7) 0.4206(3) 0.0064(8) Uani 1 1 d .
O12 O 0.1304(3) 0.07508(8) 0.3210(3) 0.0073(8) Uani 1 1 d .
O13 O 0.1850(2) 0.12495(7) -0.0033(2) 0.0044(5) Uani 1 1 d .
O14 O 0.1491(3) 0.09956(7) 0.1635(3) 0.0074(8) Uani 1 1 d .
O15 O 0.1469(2) 0.05021(7) 0.1644(3) 0.0053(8) Uani 1 1 d .
O16 O 0.2704(3) 0.07377(7) 0.4548(3) 0.0055(8) Uani 1 1 d .
O17 O 0.4286(2) 0.02125(7) 0.2431(2) 0.0049(5) Uani 1 1 d .
O18 O 0.4528(3) 0.04657(8) 0.0884(3) 0.0064(8) Uani 1 1 d .
O19 O 0.1645(3) -0.02009(8) 0.4242(3) 0.0108(7) Uani 1 1 d DU
H19 H 0.186(5) -0.0217(17) 0.481(3) 0.04(3) Uiso 1 1 d D
O20 O 0.3243(3) 0.00353(8) 0.3992(3) 0.0078(8) Uani 1 1 d .
O21 O 0.1822(3) 0.00327(8) 0.2615(3) 0.0095(8) Uani 1 1 d .
O22 O 0.1319(3) 0.00230(9) 0.0849(3) 0.0142(6) Uani 1 1 d DU
H22 H 0.144(6) 0.0029(18) 0.026(2) 0.04(3) Uiso 1 1 d D
O23 O 0.0957(3) 0.07315(8) 0.5146(3) 0.0098(9) Uani 1 1 d .
O24 O 0.4320(3) 0.07559(8) -0.0794(3) 0.0142(6) Uani 1 1 d DU
H24 H 0.394(5) 0.0881(12) -0.092(6) 0.04(3) Uiso 1 1 d D
N1 N 0.59470(12) 0.07742(4) 0.47109(12) 0.0121(11) Uani 1 1 d .
HN1A H 0.5553 0.0759 0.4260 0.018 Uiso 1 1 calc R
HN1B H 0.6050 0.0935 0.4817 0.018 Uiso 1 1 calc R
HN1C H 0.5743 0.0703 0.5225 0.018 Uiso 1 1 calc R
C1 C 0.67745(12) 0.06488(4) 0.44275(12) 0.0127(12) Uani 1 1 d R
H1A H 0.6759 0.0477 0.4635 0.015 Uiso 1 1 calc R
H1B H 0.7261 0.0730 0.4736 0.015 Uiso 1 1 calc R
C2 C 0.69311(12) 0.06531(4) 0.33971(12) 0.0147(13) Uani 1 1 d R
H2A H 0.7515 0.0590 0.3276 0.018 Uiso 1 1 calc R
H2B H 0.6911 0.0825 0.3186 0.018 Uiso 1 1 calc R
C3 C 0.62839(12) 0.05017(4) 0.28337(12) 0.0124(13) Uani 1 1 d R
H3A H 0.6111 0.0356 0.3186 0.015 Uiso 1 1 calc R
H3B H 0.5765 0.0601 0.2723 0.015 Uiso 1 1 calc R
C4 C 0.66628(12) 0.04199(4) 0.19163(12) 0.0126(13) Uani 1 1 d R
H4A H 0.6763 0.0565 0.1530 0.015 Uiso 1 1 calc R
H4B H 0.7222 0.0339 0.2022 0.015 Uiso 1 1 calc R
N2 N 0.60659(12) 0.02434(4) 0.14212(12) 0.0097(10) Uani 1 1 d R
HN2A H 0.5571 0.0227 0.1740 0.015 Uiso 1 1 calc R
HN2B H 0.6324 0.0095 0.1370 0.015 Uiso 1 1 calc R
HN2C H 0.5948 0.0303 0.0858 0.015 Uiso 1 1 calc R
N3 N 0.30589(12) 0.12121(4) -0.43309(12) 0.0276(14) Uani 1 1 d R
HN3A H 0.2513 0.1238 -0.4141 0.041 Uiso 1 1 calc R
HN3B H 0.3080 0.1074 -0.4671 0.041 Uiso 1 1 calc R
HN3C H 0.3235 0.1341 -0.4671 0.041 Uiso 1 1 calc R
C5 C 0.36481(12) 0.11843(4) -0.35033(12) 0.0333(19) Uani 1 1 d R
H5A H 0.3455 0.1298 -0.3023 0.040 Uiso 1 1 calc R
H5B H 0.4237 0.1232 -0.3680 0.040 Uiso 1 1 calc R
C6 C 0.36719(12) 0.09178(4) -0.31017(12) 0.040(2) Uani 1 1 d R
H6A H 0.3847 0.0927 -0.2456 0.048 Uiso 1 1 calc R
H6B H 0.3085 0.0849 -0.3120 0.048 Uiso 1 1 calc R
C7 C 0.42699(12) 0.07429(4) -0.35897(12) 0.0310(18) Uani 1 1 d R
H7A H 0.4855 0.0813 -0.3582 0.037 Uiso 1 1 calc R
H7B H 0.4088 0.0731 -0.4232 0.037 Uiso 1 1 calc R
C8 C 0.43040(12) 0.04788(4) -0.31741(12) 0.051(3) Uani 1 1 d R
H8A H 0.3710 0.0424 -0.3059 0.062 Uiso 1 1 calc R
H8B H 0.4555 0.0367 -0.3632 0.062 Uiso 1 1 calc R
N4 N 0.48026(12) 0.04539(4) -0.23129(12) 0.050(2) Uani 1 1 d R
HN4A H 0.4608 0.0564 -0.1900 0.075 Uiso 1 1 calc R
HN4B H 0.5366 0.0482 -0.2426 0.075 Uiso 1 1 calc R
HN4C H 0.4737 0.0300 -0.2089 0.075 Uiso 1 1 calc R
OW1 O 0.37699(12) 0.12707(4) -0.07878(12) 0.0262(12) Uani 1 1 d R
HW1A H 0.3683 0.1237 -0.0191 0.031 Uiso 1 1 d R
HW1B H 0.3310 0.1364 -0.0946 0.031 Uiso 1 1 d R
OW2 O 0.00000(12) 0.00000(4) 0.36814(12) 0.089(5) Uani 1 2 d SR
HW2 H 0.0432 -0.0054 0.4064 0.107 Uiso 1 1 d R

loop_
_atom_site_aniso_label
_atom_site_aniso_U_11
_atom_site_aniso_U_22
_atom_site_aniso_U_33
_atom_site_aniso_U_23
_atom_site_aniso_U_13
_atom_site_aniso_U_12
Ge1 0.0023(3) 0.0009(3) 0.0016(3) 0.0000(2) 0.0005(2) -0.0005(2)
Ge2 0.0014(3) 0.0012(3) 0.0011(3) 0.0000(2) 0.0005(2) 0.0007(2)
Ge3 0.0006(3) 0.0017(3) 0.0028(3) 0.0011(2) 0.0004(2) 0.0005(2)
Ge4 0.0009(3) 0.0015(3) 0.0023(3) 0.0003(2) 0.0002(2) 0.0005(2)
Ge5 0.00357(19) 0.0017(2) 0.00374(18) 0.00076(15) -0.00037(15) -0.00004(17)
Ge6 0.00357(19) 0.0017(2) 0.00374(18) 0.00076(15) -0.00037(15) -0.00004(17)
Ge7 0.0034(3) 0.0026(3) 0.0028(3) 0.0009(2) 0.0002(2) 0.0010(2)
Ge8 0.0042(3) 0.0057(3) 0.0030(3) 0.0011(2) 0.0027(2) 0.0018(2)
Ge9 0.0036(3) 0.0044(3) 0.0055(3) 0.0013(2) 0.0035(2) 0.0007(2)
Ge10 0.0061(3) 0.0069(3) 0.0052(3) 0.0002(2) 0.0003(2) 0.0002(3)
O1 0.0018(13) 0.0038(14) 0.0075(13) -0.0016(10) 0.0000(10) 0.0007(11)
O2 0.0029(9) 0.0047(10) 0.0047(9) 0.0000(7) 0.0007(7) -0.0007(8)
O3 0.0029(9) 0.0047(10) 0.0047(9) 0.0000(7) 0.0007(7) -0.0007(8)
O4 0.0043(13) 0.0056(14) 0.0047(13) 0.0010(10) 0.0014(10) 0.0014(11)
O5 0.0088(19) 0.0052(19) 0.0118(19) 0.0005(16) 0.0064(16) 0.0011(17)
O6 0.0029(9) 0.0047(10) 0.0047(9) 0.0000(7) 0.0007(7) -0.0007(8)
O7 0.0029(9) 0.0047(10) 0.0047(9) 0.0000(7) 0.0007(7) -0.0007(8)
O8 0.0067(19) 0.0034(19) 0.0063(18) 0.0034(14) 0.0025(14) 0.0016(15)
O9 0.0044(19) 0.0044(19) 0.0036(18) 0.0004(14) -0.0005(14) -0.0008(16)
O10 0.015(3) 0.005(3) 0.008(3) 0.000 0.000 0.005(3)
O11 0.011(2) 0.0044(19) 0.0040(17) 0.0009(15) -0.0004(15) -0.0025(16)
O12 0.004(2) 0.010(2) 0.0082(19) -0.0005(15) 0.0007(15) 0.0016(17)
O13 0.0018(13) 0.0038(14) 0.0075(13) -0.0016(10) 0.0000(10) 0.0007(11)
O14 0.0057(19) 0.0020(19) 0.014(2) 0.0025(16) -0.0004(15) -0.0010(16)
O15 0.0049(18) 0.005(2) 0.0061(18) 0.0000(15) -0.0028(14) 0.0005(16)
O16 0.0031(19) 0.007(2) 0.0067(18) -0.0003(14) 0.0002(14) -0.0002(16)
O17 0.0043(13) 0.0056(14) 0.0047(13) 0.0010(10) 0.0014(10) 0.0014(11)
O18 0.005(2) 0.007(2) 0.0074(18) -0.0016(14) 0.0008(14) -0.0014(16)
O19 0.0115(11) 0.0101(10) 0.0107(11) 0.0017(8) 0.0005(9) -0.0020(8)
O20 0.0076(19) 0.008(2) 0.0076(18) 0.0049(15) 0.0006(15) 0.0023(17)
O21 0.009(2) 0.008(2) 0.011(2) 0.0020(16) -0.0027(15) -0.0002(17)
O22 0.0163(16) 0.0216(17) 0.0049(11) -0.0044(11) -0.0021(9) -0.0037(12)
O23 0.007(2) 0.010(2) 0.012(2) 0.0000(16) 0.0037(16) -0.0005(17)
O24 0.0163(16) 0.0216(17) 0.0049(11) -0.0044(11) -0.0021(9) -0.0037(12)
N1 0.012(3) 0.012(3) 0.012(3) -0.003(2) -0.004(2) 0.002(2)
C1 0.012(3) 0.008(3) 0.018(3) -0.002(2) 0.002(2) 0.000(3)
C2 0.015(3) 0.017(4) 0.012(3) -0.004(2) -0.002(2) 0.004(3)
C3 0.010(3) 0.009(3) 0.018(3) -0.004(2) -0.002(2) 0.001(3)
C4 0.010(3) 0.015(3) 0.012(3) 0.000(2) -0.001(2) 0.000(3)
N2 0.013(3) 0.009(3) 0.007(2) -0.0005(18) 0.0001(18) 0.002(2)
N3 0.036(4) 0.026(4) 0.021(3) 0.005(2) 0.008(3) -0.001(3)
C5 0.032(4) 0.028(4) 0.040(5) 0.001(3) 0.006(3) -0.004(4)
C6 0.048(5) 0.035(5) 0.037(5) 0.002(4) 0.019(4) -0.011(4)
C7 0.033(4) 0.032(5) 0.028(4) -0.002(3) -0.005(3) 0.002(4)
C8 0.034(5) 0.043(5) 0.077(7) 0.007(5) -0.015(5) -0.026(5)
N4 0.055(5) 0.045(5) 0.049(5) 0.000(4) 0.006(4) -0.012(4)
OW1 0.029(3) 0.036(3) 0.013(2) 0.005(2) 0.002(2) 0.023(2)
OW2 0.020(5) 0.161(14) 0.086(9) 0.000 0.000 -0.021(7)

loop_
_atom_type_symbol
_atom_type_description
_atom_type_scat_dispersion_real
_atom_type_scat_dispersion_imag
_atom_type_scat_source
C C 0.0059 0.0028 'International Tables Vol C Tables 4.2.6.8 and 6.1.1.4'
H H 0.0000 0.0000 'International Tables Vol C Tables 4.2.6.8 and 6.1.1.4'
N N 0.0110 0.0057 'International Tables Vol C Tables 4.2.6.8 and 6.1.1.4'
O O 0.0186 0.0104 'International Tables Vol C Tables 4.2.6.8 and 6.1.1.4'
Ge Ge -0.5103 2.7209 'International Tables Vol C Tables 4.2.6.8 and 6.1.1.4'

loop_
_geom_angle_atom_site_label_1
_geom_angle_atom_site_label_2
_geom_angle_atom_site_label_3
_geom_angle
_geom_angle_site_symmetry_1
_geom_angle_site_symmetry_3
O11 Ge1 O9 91.74(17) . .
O11 Ge1 O16 90.81(18) . .
O9 Ge1 O16 95.21(17) . .
O11 Ge1 O7 96.16(16) . .
O9 Ge1 O7 89.87(16) . .
O16 Ge1 O7 171.25(17) . .
O11 Ge1 O2 93.91(17) . .
O9 Ge1 O2 169.80(15) . .
O16 Ge1 O2 93.20(16) . .
O7 Ge1 O2 81.09(16) . .
O11 Ge1 O6 173.93(16) . .
O9 Ge1 O6 93.38(16) . .
O16 Ge1 O6 91.97(16) . .
O7 Ge1 O6 80.60(15) . .
O2 Ge1 O6 80.55(16) . .
O18 Ge2 O17 91.30(17) . .
O18 Ge2 O4 92.54(17) . .
O17 Ge2 O4 90.63(17) . .
O18 Ge2 O3 95.51(17) . .
O17 Ge2 O3 172.21(16) . .
O4 Ge2 O3 92.84(16) . .
O18 Ge2 O7 94.17(17) . .
O17 Ge2 O7 94.09(16) . .
O4 Ge2 O7 171.70(17) . .
O3 Ge2 O7 81.68(16) . .
O18 Ge2 O6 174.73(17) . .
O17 Ge2 O6 90.67(16) . .
O4 Ge2 O6 92.32(16) . .
O3 Ge2 O6 82.23(16) . .
O7 Ge2 O6 80.82(15) . .
O18 Ge2 Ge4 89.40(13) . .
O17 Ge2 Ge4 135.17(12) . .
O4 Ge2 Ge4 134.12(12) . .
O3 Ge2 Ge4 41.43(11) . .
O7 Ge2 Ge4 41.22(11) . .
O6 Ge2 Ge4 85.76(11) . .
O14 Ge3 O12 92.14(18) . .
O14 Ge3 O15 92.31(17) . .
O12 Ge3 O15 90.69(17) . .
O14 Ge3 O2 95.86(17) . .
O12 Ge3 O2 93.68(17) . .
O15 Ge3 O2 170.58(17) . .
O14 Ge3 O3 94.87(17) . .
O12 Ge3 O3 171.84(17) . .
O15 Ge3 O3 93.19(16) . .
O2 Ge3 O3 81.47(15) . .
O14 Ge3 O6 175.09(16) . .
O12 Ge3 O6 92.00(16) . .
O15 Ge3 O6 90.27(16) . .
O2 Ge3 O6 81.25(16) . .
O3 Ge3 O6 80.81(15) . .
O13 Ge4 O1 89.22(16) 3 .
O13 Ge4 O8 91.42(17) 3 .
O1 Ge4 O8 92.38(17) . .
O13 Ge4 O7 96.37(16) 3 .
O1 Ge4 O7 171.85(17) . .
O8 Ge4 O7 93.40(17) . .
O13 Ge4 O3 172.04(16) 3 .
O1 Ge4 O3 93.48(16) . .
O8 Ge4 O3 95.94(17) . .
O7 Ge4 O3 80.21(16) . .
O13 Ge4 O2 92.76(16) 3 .
O1 Ge4 O2 93.87(16) . .
O8 Ge4 O2 172.53(17) . .
O7 Ge4 O2 79.98(16) . .
O3 Ge4 O2 79.59(15) . .
O13 Ge4 Ge2 137.17(12) 3 .
O1 Ge4 Ge2 133.54(12) . .
O8 Ge4 Ge2 89.31(13) . .
O7 Ge4 Ge2 40.89(11) . .
O3 Ge4 Ge2 40.28(11) . .
O2 Ge4 Ge2 83.41(11) . .
O15 Ge5 O4 110.10(18) . .
O15 Ge5 O22 108.7(2) . .
O4 Ge5 O22 111.0(2) . .
O15 Ge5 O21 113.98(18) . .
O4 Ge5 O21 113.93(18) . .
O22 Ge5 O21 98.5(2) . .
O13 Ge6 O1 104.04(18) . .
O13 Ge6 O11 115.10(18) . 11_454
O1 Ge6 O11 106.32(18) . 11_454
O13 Ge6 O14 108.72(19) . .
O1 Ge6 O14 115.04(18) . .
O11 Ge6 O14 107.82(19) 11_454 .
O9 Ge7 O17 112.18(18) . .
O9 Ge7 O10 111.57(16) . .
O17 Ge7 O10 109.9(2) . .
O9 Ge7 O20 109.82(18) . .
O17 Ge7 O20 112.58(18) . .
O10 Ge7 O20 100.17(14) . .
O8 Ge8 O18 112.59(19) . .
O8 Ge8 O24 110.6(2) . .
O18 Ge8 O24 111.85(19) . .
O8 Ge8 O23 105.71(19) . 9_554
O18 Ge8 O23 106.98(19) . 9_554
O24 Ge8 O23 108.7(2) . 9_554
O16 Ge9 O12 112.61(18) . .
O16 Ge9 O23 108.18(19) . .
O12 Ge9 O23 109.43(19) . .
O16 Ge9 O5 110.39(19) . .
O12 Ge9 O5 113.83(19) . .
O23 Ge9 O5 101.71(18) . .
O21 Ge10 O5 115.8(2) . .
O21 Ge10 O20 115.71(19) . .
O5 Ge10 O20 115.01(19) . .
O21 Ge10 O19 100.31(19) . .
O5 Ge10 O19 102.19(19) . .
O20 Ge10 O19 104.76(19) . .
Ge6 O1 Ge4 124.1(2) . .
Ge3 O2 Ge1 101.10(18) . .
Ge3 O2 Ge4 98.97(16) . .
Ge1 O2 Ge4 97.64(17) . .
Ge2 O3 Ge4 98.28(17) . .
Ge2 O3 Ge3 100.22(17) . .
Ge4 O3 Ge3 98.30(16) . .
Ge5 O4 Ge2 115.6(2) . .
Ge10 O5 Ge9 131.8(2) . .
Ge1 O6 Ge2 96.87(16) . .
Ge1 O6 Ge3 96.06(16) . .
Ge2 O6 Ge3 95.77(16) . .
Ge2 O7 Ge1 100.92(17) . .
Ge2 O7 Ge4 97.89(17) . .
Ge1 O7 Ge4 99.19(17) . .
Ge8 O8 Ge4 122.1(2) . .
Ge7 O9 Ge1 117.3(2) . .
Ge7 O10 Ge7 136.5(3) . 2_655
Ge6 O11 Ge1 122.4(2) 3 .
Ge9 O12 Ge3 117.5(2) . .
Ge6 O13 Ge4 124.0(2) . 11_454
Ge6 O14 Ge3 121.7(2) . .
Ge5 O15 Ge3 117.6(2) . .
Ge9 O16 Ge1 117.7(2) . .
Ge7 O17 Ge2 118.5(2) . .
Ge8 O18 Ge2 121.8(2) . .
Ge10 O19 H19 107(6) . .
Ge10 O20 Ge7 134.4(2) . .
Ge10 O21 Ge5 135.8(2) . .
Ge5 O22 H22 117(6) . .
Ge9 O23 Ge8 135.6(3) . 9_455
Ge8 O24 H24 120(6) . .
C1 N1 HN1A 109.5 . .
C1 N1 HN1B 109.5 . .
HN1A N1 HN1B 109.5 . .
C1 N1 HN1C 109.5 . .
HN1A N1 HN1C 109.5 . .
HN1B N1 HN1C 109.5 . .
N1 C1 C2 113.5 . .
N1 C1 H1A 108.9 . .
C2 C1 H1A 108.9 . .
N1 C1 H1B 108.9 . .
C2 C1 H1B 108.9 . .
H1A C1 H1B 107.7 . .
C1 C2 C3 114.6 . .
C1 C2 H2A 108.6 . .
C3 C2 H2A 108.6 . .
C1 C2 H2B 108.6 . .
C3 C2 H2B 108.6 . .
H2A C2 H2B 107.6 . .
C4 C3 C2 112.0 . .
C4 C3 H3A 109.2 . .
C2 C3 H3A 109.2 . .
C4 C3 H3B 109.2 . .
C2 C3 H3B 109.2 . .
H3A C3 H3B 107.9 . .
N2 C4 C3 111.6 . .
N2 C4 H4A 109.3 . .
C3 C4 H4A 109.3 . .
N2 C4 H4B 109.3 . .
C3 C4 H4B 109.3 . .
H4A C4 H4B 108.0 . .
C4 N2 HN2A 109.5 . .
C4 N2 HN2B 109.5 . .
HN2A N2 HN2B 109.5 . .
C4 N2 HN2C 109.5 . .
HN2A N2 HN2C 109.5 . .
HN2B N2 HN2C 109.5 . .
C5 N3 HN3A 109.5 . .
C5 N3 HN3B 109.5 . .
HN3A N3 HN3B 109.5 . .
C5 N3 HN3C 109.5 . .
HN3A N3 HN3C 109.5 . .
HN3B N3 HN3C 109.5 . .
N3 C5 C6 113.8 . .
N3 C5 H5A 108.8 . .
C6 C5 H5A 108.8 . .
N3 C5 H5B 108.8 . .
C6 C5 H5B 108.8 . .
H5A C5 H5B 107.7 . .
C7 C6 C5 114.9 . .
C7 C6 H6A 108.6 . .
C5 C6 H6A 108.6 . .
C7 C6 H6B 108.6 . .
C5 C6 H6B 108.6 . .
H6A C6 H6B 107.5 . .
C6 C7 C8 114.6 . .
C6 C7 H7A 108.6 . .
C8 C7 H7A 108.6 . .
C6 C7 H7B 108.6 . .
C8 C7 H7B 108.6 . .
H7A C7 H7B 107.6 . .
N4 C8 C7 115.6 . .
N4 C8 H8A 108.4 . .
C7 C8 H8A 108.4 . .
N4 C8 H8B 108.4 . .
C7 C8 H8B 108.4 . .
H8A C8 H8B 107.4 . .
C8 N4 HN4A 109.5 . .
C8 N4 HN4B 109.5 . .
HN4A N4 HN4B 109.5 . .
C8 N4 HN4C 109.5 . .
HN4A N4 HN4C 109.5 . .
HN4B N4 HN4C 109.5 . .
HW1A OW1 HW1B 104.2 . .

loop_
_geom_bond_atom_site_label_1
_geom_bond_atom_site_label_2
_geom_bond_distance
_geom_bond_site_symmetry_2
Ge1 O11 1.818(4) .
Ge1 O9 1.857(4) .
Ge1 O16 1.857(4) .
Ge1 O7 1.945(4) .
Ge1 O2 1.948(4) .
Ge1 O6 1.998(4) .
Ge2 O18 1.837(4) .
Ge2 O17 1.850(4) .
Ge2 O4 1.853(4) .
Ge2 O3 1.913(4) .
Ge2 O7 1.934(4) .
Ge2 O6 2.000(4) .
Ge2 Ge4 2.9273(10) .
Ge3 O14 1.813(4) .
Ge3 O12 1.850(4) .
Ge3 O15 1.853(4) .
Ge3 O2 1.909(4) .
Ge3 O3 1.962(4) .
Ge3 O6 2.008(4) .
Ge4 O13 1.803(4) 3
Ge4 O1 1.818(4) .
Ge4 O8 1.840(4) .
Ge4 O7 1.948(4) .
Ge4 O3 1.958(4) .
Ge4 O2 1.990(4) .
Ge5 O15 1.727(4) .
Ge5 O4 1.742(4) .
Ge5 O22 1.745(4) .
Ge5 O21 1.766(4) .
Ge6 O13 1.714(4) .
Ge6 O1 1.728(4) .
Ge6 O11 1.735(4) 11_454
Ge6 O14 1.753(4) .
Ge7 O9 1.733(4) .
Ge7 O17 1.738(4) .
Ge7 O10 1.748(2) .
Ge7 O20 1.770(4) .
Ge8 O8 1.722(4) .
Ge8 O18 1.747(4) .
Ge8 O24 1.748(4) .
Ge8 O23 1.760(4) 9_554
Ge9 O16 1.725(4) .
Ge9 O12 1.742(4) .
Ge9 O23 1.741(4) .
Ge9 O5 1.772(4) .
Ge10 O21 1.727(4) .
Ge10 O5 1.745(4) .
Ge10 O20 1.750(4) .
Ge10 O19 1.755(4) .
O10 Ge7 1.748(2) 2_655
O11 Ge6 1.735(4) 3
O13 Ge4 1.803(4) 11_454
O19 H19 0.89(2) .
O22 H22 0.87(2) .
O23 Ge8 1.760(4) 9_455
O24 H24 0.90(2) .
N1 C1 1.4903 .
N1 HN1A 0.8900 .
N1 HN1B 0.8900 .
N1 HN1C 0.8900 .
C1 C2 1.5054 .
C1 H1A 0.9700 .
C1 H1B 0.9700 .
C2 C3 1.5161 .
C2 H2A 0.9700 .
C2 H2B 0.9700 .
C3 C4 1.5095 .
C3 H3A 0.9700 .
C3 H3B 0.9700 .
C4 N2 1.4957 .
C4 H4A 0.9700 .
C4 H4B 0.9700 .
N2 HN2A 0.8900 .
N2 HN2B 0.8900 .
N2 HN2C 0.8900 .
N3 C5 1.5030 .
N3 HN3A 0.8900 .
N3 HN3B 0.8900 .
N3 HN3C 0.8900 .
C5 C6 1.5416 .
C5 H5A 0.9700 .
C5 H5B 0.9700 .
C6 C7 1.4866 .
C6 H6A 0.9700 .
C6 H6B 0.9700 .
C7 C8 1.5376 .
C7 H7A 0.9700 .
C7 H7B 0.9700 .
C8 N4 1.4636 .
C8 H8A 0.9700 .
C8 H8B 0.9700 .
N4 HN4A 0.8900 .
N4 HN4B 0.8900 .
N4 HN4C 0.8900 .
OW1 HW1A 0.8899 .
OW1 HW1B 0.8931 .
OW2 HW2 0.9078 .
